data_1570547
loop_
_publ_author_name
'Mandal, Mukunda'
'Buss, Joshua A.'
'Chen, Si-Jie'
'Cramer, Christopher J.'
'Stahl, Shannon S.'

_publ_section_title
;
 Mechanistic insights into radical formation and functionalization in
 copper/<i>N</i>-fluorobenzenesulfonimide radical-relay reactions.
;
_journal_issue 4
_journal_name_full 'Chemical science'
_journal_page_first 1364
_journal_page_last 1373
_journal_paper_doi 10.1039/d3sc03597b
_journal_volume 15
_journal_year 2024
_chemical_formula_moiety 'C36 H26 Cl Cu N3 O4 S2'
_chemical_formula_sum 'C36 H26 Cl Cu N3 O4 S2'
_chemical_formula_weight 727.71
_space_group_crystal_system triclinic
_space_group_IT_number 2
_space_group_name_Hall '-P 1'
_space_group_name_H-M_alt 'P -1'
_atom_sites_solution_hydrogens geom
_atom_sites_solution_primary dual
_audit_creation_date 2019-05-29
_audit_creation_method
;
Olex2 1.3-alpha
(compiled 2019.05.29 svn.r3609 for OlexSys, GUI svn.r5794)
;
_audit_update_record
;
2023-02-02 deposited with the CCDC.	2023-12-11 downloaded from the CCDC.
;
_cell_angle_alpha 85.248(14)
_cell_angle_beta 72.999(17)
_cell_angle_gamma 74.424(14)
_cell_formula_units_Z 2
_cell_length_a 10.232(3)
_cell_length_b 10.735(4)
_cell_length_c 16.557(8)
_cell_measurement_reflns_used 5769
_cell_measurement_temperature 99.99
_cell_measurement_theta_max 28.16
_cell_measurement_theta_min 2.35
_cell_volume 1675.3(11)
_computing_cell_refinement 'APEX3 Ver. 2018.7-2 (Bruker-AXS, 2018)'
_computing_data_collection 'APEX3 Ver. 2018.7-2 (Bruker-AXS, 2018)'
_computing_data_reduction 'APEX3 Ver. 2018.7-2 (Bruker-AXS, 2018)'
_computing_molecular_graphics 'OLEX2 (Dolomanov et al., 2009)'
_computing_publication_material 'OLEX2 (Dolomanov et al., 2009)'
_computing_structure_refinement 'XL (Sheldrick, 2015b)'
_computing_structure_solution 'XT (Sheldrick, 2015a)'
_diffrn_ambient_temperature 99.99
_diffrn_detector 'charge-coupled device (CCD) area detector'
_diffrn_detector_area_resol_mean 7.9
_diffrn_detector_type 'Bruker APEX II'
_diffrn_measured_fraction_theta_full 1.000
_diffrn_measured_fraction_theta_max 0.994
_diffrn_measurement_device 'three-circle diffractometer'
_diffrn_measurement_device_type 'Bruker APEX II Quazar'
_diffrn_measurement_method '0.5\% \w and 0.5\% \f scans'
_diffrn_radiation_collimation 'focusing mirrors'
_diffrn_radiation_detector 'Bruker APEX II'
_diffrn_radiation_monochromator 'mirror optics'
_diffrn_radiation_probe x-ray
_diffrn_radiation_type 'Mo K\a'
_diffrn_radiation_wavelength 0.71073
_diffrn_radiation_xray_symbol K-L~3~
_diffrn_reflns_av_R_equivalents 0.0381
_diffrn_reflns_av_unetI/netI 0.0523
_diffrn_reflns_Laue_measured_fraction_full 1.000
_diffrn_reflns_Laue_measured_fraction_max 0.994
_diffrn_reflns_limit_h_max 13
_diffrn_reflns_limit_h_min -13
_diffrn_reflns_limit_k_max 14
_diffrn_reflns_limit_k_min -13
_diffrn_reflns_limit_l_max 22
_diffrn_reflns_limit_l_min -22
_diffrn_reflns_number 21819
_diffrn_reflns_point_group_measured_fraction_full 1.000
_diffrn_reflns_point_group_measured_fraction_max 0.994
_diffrn_reflns_theta_full 25.000
_diffrn_reflns_theta_max 28.357
_diffrn_reflns_theta_min 1.286
_diffrn_source 'microfocus sealed X-ray tube'
_diffrn_source_type 'Incoatec I\ms'
_diffrn_standards_number 0
_exptl_absorpt_coefficient_mu 0.900
_exptl_absorpt_correction_T_max 0.9240
_exptl_absorpt_correction_T_min 0.7578
_exptl_absorpt_correction_type multi-scan
_exptl_absorpt_process_details
;
SADABS-2016/2 (Krause et al., 2015) was used for absorption correction.
;
_exptl_crystal_colour blue
_exptl_crystal_colour_primary blue
_exptl_crystal_density_diffrn 1.443
_exptl_crystal_density_method 'not measured'
_exptl_crystal_description block
_exptl_crystal_F_000 746
_exptl_crystal_size_max 0.09
_exptl_crystal_size_mid 0.06
_exptl_crystal_size_min 0.03
_refine_diff_density_max 0.619
_refine_diff_density_min -0.610
_refine_diff_density_rms 0.076
_refine_ls_extinction_method none
_refine_ls_goodness_of_fit_ref 1.049
_refine_ls_hydrogen_treatment constr
_refine_ls_matrix_type full
_refine_ls_number_parameters 424
_refine_ls_number_reflns 8335
_refine_ls_number_restraints 0
_refine_ls_restrained_S_all 1.049
_refine_ls_R_factor_all 0.0600
_refine_ls_R_factor_gt 0.0397
_refine_ls_shift/su_max 0.001
_refine_ls_shift/su_mean 0.000
_refine_ls_structure_factor_coef Fsqd
_refine_ls_weighting_details 'w=1/[\s^2^(Fo^2^)+(0.0513P)^2^+0.1575P] where P=(Fo^2^+2Fc^2^)/3'
_refine_ls_weighting_scheme calc
_refine_ls_wR_factor_gt 0.0942
_refine_ls_wR_factor_ref 0.1009
_reflns_Friedel_coverage 0.000
_reflns_number_gt 6352
_reflns_number_total 8335
_reflns_threshold_expression 'I > 2\s(I)'
_cod_data_source_file d3sc03597b2.cif
_cod_data_source_block stahl249_sq
_cod_depositor_comments 'Adding full bibliography for 1570547.cif.'
_cod_database_code 1570547
_shelx_shelxl_version_number 2018/3
_shelx_space_group_comment
;
The symmetry employed for this shelxl refinement is uniquely defined
by the following loop, which should always be used as a source of
symmetry information in preference to the above space-group names.
They are only intended as comments.
;
_shelx_estimated_absorpt_t_max 0.973
_shelx_estimated_absorpt_t_min 0.923
_olex2_refinement_description
;
1. Fixed Uiso
 At 1.2 times of:
  All C(H) groups
2.a Aromatic/amide H refined with riding coordinates:
 C2(H2), C3(H3), C4(H4), C5(H5), C6(H6), C8(H8), C9(H9), C10(H10), C11(H11),
 C12(H12), C13(H13), C14(H14), C17(H17), C18(H18), C21(H21), C22(H22), C26(H26),
  C27(H27), C28(H28), C29(H29), C30(H30), C32(H32), C33(H33), C34(H34),
 C35(H35), C36(H36)
;
_platon_squeeze_void_probe_radius 1.20
_olex2_submission_special_instructions 'No special instructions were received'

loop_
_space_group_symop_operation_xyz
'x, y, z'
'-x, -y, -z'

loop_
_atom_site_label
_atom_site_type_symbol
_atom_site_fract_x
_atom_site_fract_y
_atom_site_fract_z
_atom_site_U_iso_or_equiv
_atom_site_adp_type
_atom_site_occupancy
_atom_site_site_symmetry_order
_atom_site_calc_flag
_atom_site_refinement_flags_posn
_atom_site_refinement_flags_adp
_atom_site_refinement_flags_occupancy
_atom_site_disorder_assembly
_atom_site_disorder_group
Cu1 Cu 0.42138(3) 0.68015(3) 0.69273(2) 0.01633(8) Uani 1 1 d . . . . .
Cl1 Cl 0.35898(6) 0.57780(6) 0.60413(3) 0.02304(13) Uani 1 1 d . . . . .
S1 S 0.32735(6) 0.52333(5) 0.84345(3) 0.01733(12) Uani 1 1 d . . . . .
S2 S 0.10815(6) 0.74585(5) 0.82251(4) 0.01839(12) Uani 1 1 d . . . . .
O1 O 0.47501(17) 0.48838(16) 0.79734(11) 0.0249(4) Uani 1 1 d . . . . .
O2 O 0.2897(2) 0.54486(17) 0.93221(10) 0.0323(4) Uani 1 1 d . . . . .
O3 O 0.11050(18) 0.84733(16) 0.76050(12) 0.0289(4) Uani 1 1 d . . . . .
O4 O 0.07160(17) 0.78273(17) 0.90907(11) 0.0283(4) Uani 1 1 d . . . . .
N1 N 0.26511(18) 0.64948(17) 0.79206(11) 0.0148(4) Uani 1 1 d . . . . .
N2 N 0.47942(19) 0.79690(18) 0.75806(11) 0.0172(4) Uani 1 1 d . . . . .
N3 N 0.6026(2) 0.69427(18) 0.60878(11) 0.0179(4) Uani 1 1 d . . . . .
C1 C 0.2548(2) 0.3976(2) 0.82910(14) 0.0203(5) Uani 1 1 d . . . . .
C2 C 0.3119(3) 0.3258(2) 0.75571(15) 0.0279(6) Uani 1 1 d . . . . .
H2 H 0.384909 0.348064 0.711242 0.034 Uiso 1 1 calc R U . . .
C3 C 0.2615(4) 0.2204(3) 0.74744(18) 0.0434(8) Uani 1 1 d . . . . .
H3 H 0.300942 0.169736 0.697545 0.052 Uiso 1 1 calc R U . . .
C4 C 0.1546(4) 0.1900(3) 0.8117(2) 0.0472(8) Uani 1 1 d . . . . .
H4 H 0.121375 0.117430 0.806349 0.057 Uiso 1 1 calc R U . . .
C5 C 0.0952(3) 0.2638(3) 0.8838(2) 0.0425(8) Uani 1 1 d . . . . .
H5 H 0.019800 0.243245 0.927297 0.051 Uiso 1 1 calc R U . . .
C6 C 0.1457(3) 0.3685(3) 0.89309(17) 0.0310(6) Uani 1 1 d . . . . .
H6 H 0.105461 0.419316 0.942884 0.037 Uiso 1 1 calc R U . . .
C7 C -0.0133(2) 0.6605(2) 0.81419(13) 0.0158(4) Uani 1 1 d . . . . .
C8 C 0.0059(2) 0.6037(2) 0.73789(14) 0.0181(5) Uani 1 1 d . . . . .
H8 H 0.085520 0.606849 0.691336 0.022 Uiso 1 1 calc R U . . .
C9 C -0.0936(2) 0.5422(2) 0.73085(15) 0.0223(5) Uani 1 1 d . . . . .
H9 H -0.082480 0.503804 0.678788 0.027 Uiso 1 1 calc R U . . .
C10 C -0.2093(2) 0.5363(2) 0.79938(16) 0.0237(5) Uani 1 1 d . . . . .
H10 H -0.276375 0.493274 0.794267 0.028 Uiso 1 1 calc R U . . .
C11 C -0.2262(2) 0.5931(2) 0.87470(15) 0.0233(5) Uani 1 1 d . . . . .
H11 H -0.305347 0.589239 0.921446 0.028 Uiso 1 1 calc R U . . .
C12 C -0.1288(2) 0.6558(2) 0.88275(14) 0.0210(5) Uani 1 1 d . . . . .
H12 H -0.140912 0.695149 0.934660 0.025 Uiso 1 1 calc R U . . .
C13 C 0.4105(2) 0.8521(2) 0.83266(13) 0.0206(5) Uani 1 1 d . . . . .
H13 H 0.322613 0.834729 0.862444 0.025 Uiso 1 1 calc R U . . .
C14 C 0.4614(2) 0.9344(2) 0.86908(13) 0.0181(5) Uani 1 1 d . . . . .
H14 H 0.406487 0.973489 0.921857 0.022 Uiso 1 1 calc R U . . .
C15 C 0.5906(2) 0.9602(2) 0.82981(13) 0.0153(4) Uani 1 1 d . . . . .
C16 C 0.6683(2) 0.9002(2) 0.74979(13) 0.0150(4) Uani 1 1 d . . . . .
C17 C 0.8017(2) 0.9194(2) 0.69912(13) 0.0164(4) Uani 1 1 d . . . . .
H17 H 0.846079 0.971336 0.720341 0.020 Uiso 1 1 calc R U . . .
C18 C 0.8662(2) 0.8649(2) 0.62147(13) 0.0179(5) Uani 1 1 d . . . . .
H18 H 0.953922 0.880570 0.589515 0.021 Uiso 1 1 calc R U . . .
C19 C 0.8049(2) 0.7846(2) 0.58678(13) 0.0155(4) Uani 1 1 d . . . . .
C20 C 0.8642(2) 0.7267(2) 0.50497(13) 0.0183(5) Uani 1 1 d . . . . .
C21 C 0.7858(3) 0.6594(2) 0.47934(14) 0.0235(5) Uani 1 1 d . . . . .
H21 H 0.820462 0.622858 0.424421 0.028 Uiso 1 1 calc R U . . .
C22 C 0.6576(3) 0.6438(2) 0.53175(14) 0.0231(5) Uani 1 1 d . . . . .
H22 H 0.607827 0.595551 0.511961 0.028 Uiso 1 1 calc R U . . .
C23 C 0.6742(2) 0.7643(2) 0.63544(13) 0.0156(4) Uani 1 1 d . . . . .
C24 C 0.6065(2) 0.8218(2) 0.71720(13) 0.0157(4) Uani 1 1 d . . . . .
C25 C 0.6422(2) 1.0480(2) 0.87027(12) 0.0146(4) Uani 1 1 d . . . . .
C26 C 0.5576(2) 1.1724(2) 0.89373(13) 0.0175(5) Uani 1 1 d . . . . .
H26 H 0.468178 1.200718 0.882659 0.021 Uiso 1 1 calc R U . . .
C27 C 0.6035(3) 1.2547(2) 0.93313(14) 0.0221(5) Uani 1 1 d . . . . .
H27 H 0.546435 1.339954 0.947526 0.027 Uiso 1 1 calc R U . . .
C28 C 0.7320(3) 1.2134(2) 0.95157(13) 0.0210(5) Uani 1 1 d . . . . .
H28 H 0.763159 1.269830 0.978657 0.025 Uiso 1 1 calc R U . . .
C29 C 0.8148(2) 1.0888(2) 0.93014(13) 0.0187(5) Uani 1 1 d . . . . .
H29 H 0.902078 1.059230 0.943713 0.022 Uiso 1 1 calc R U . . .
C30 C 0.7707(2) 1.0076(2) 0.88911(13) 0.0166(4) Uani 1 1 d . . . . .
H30 H 0.829146 0.923132 0.873642 0.020 Uiso 1 1 calc R U . . .
C31 C 1.0032(2) 0.7353(2) 0.44741(13) 0.0182(5) Uani 1 1 d . . . . .
C32 C 1.1268(3) 0.6961(3) 0.47211(15) 0.0288(6) Uani 1 1 d . . . . .
H32 H 1.121911 0.672754 0.529333 0.035 Uiso 1 1 calc R U . . .
C33 C 1.2569(3) 0.6907(3) 0.41426(16) 0.0364(7) Uani 1 1 d . . . . .
H33 H 1.340804 0.662575 0.431720 0.044 Uiso 1 1 calc R U . . .
C34 C 1.2650(3) 0.7262(2) 0.33082(15) 0.0274(6) Uani 1 1 d . . . . .
H34 H 1.354364 0.721888 0.291004 0.033 Uiso 1 1 calc R U . . .
C35 C 1.1431(3) 0.7679(2) 0.30579(14) 0.0221(5) Uani 1 1 d . . . . .
H35 H 1.148238 0.793657 0.248889 0.027 Uiso 1 1 calc R U . . .
C36 C 1.0131(3) 0.7721(2) 0.36353(13) 0.0210(5) Uani 1 1 d . . . . .
H36 H 0.929545 0.800433 0.345757 0.025 Uiso 1 1 calc R U . . .

loop_
_atom_site_aniso_label
_atom_site_aniso_U_11
_atom_site_aniso_U_22
_atom_site_aniso_U_33
_atom_site_aniso_U_23
_atom_site_aniso_U_13
_atom_site_aniso_U_12
Cu1 0.01680(15) 0.02112(16) 0.01256(13) -0.00256(10) -0.00226(10) -0.00862(11)
Cl1 0.0220(3) 0.0341(3) 0.0161(2) -0.0075(2) -0.0032(2) -0.0125(2)
S1 0.0167(3) 0.0189(3) 0.0169(3) 0.0001(2) -0.0068(2) -0.0032(2)
S2 0.0134(3) 0.0168(3) 0.0253(3) -0.0040(2) -0.0063(2) -0.0023(2)
O1 0.0149(8) 0.0219(9) 0.0384(10) -0.0026(7) -0.0090(7) -0.0033(7)
O2 0.0499(12) 0.0284(10) 0.0183(8) -0.0002(7) -0.0131(8) -0.0057(9)
O3 0.0235(9) 0.0179(9) 0.0498(11) 0.0082(8) -0.0179(8) -0.0069(7)
O4 0.0167(9) 0.0355(10) 0.0321(9) -0.0190(8) -0.0053(7) -0.0015(8)
N1 0.0121(9) 0.0160(9) 0.0147(8) -0.0007(7) -0.0017(7) -0.0031(7)
N2 0.0158(9) 0.0224(10) 0.0146(9) -0.0008(7) -0.0021(7) -0.0092(8)
N3 0.0198(10) 0.0195(10) 0.0151(9) -0.0036(7) -0.0029(8) -0.0075(8)
C1 0.0177(11) 0.0215(12) 0.0254(11) 0.0070(9) -0.0121(10) -0.0068(10)
C2 0.0355(15) 0.0289(14) 0.0272(12) 0.0021(11) -0.0145(11) -0.0156(12)
C3 0.067(2) 0.0432(18) 0.0378(16) 0.0039(14) -0.0298(16) -0.0289(17)
C4 0.066(2) 0.0469(19) 0.0547(19) 0.0210(16) -0.0402(18) -0.0378(17)
C5 0.0366(17) 0.0491(19) 0.0514(18) 0.0267(16) -0.0186(14) -0.0281(15)
C6 0.0249(14) 0.0336(15) 0.0326(14) 0.0127(12) -0.0083(11) -0.0078(12)
C7 0.0117(10) 0.0138(11) 0.0214(11) -0.0008(9) -0.0059(9) -0.0008(8)
C8 0.0141(11) 0.0197(12) 0.0191(10) -0.0002(9) -0.0035(9) -0.0032(9)
C9 0.0205(12) 0.0210(12) 0.0274(12) -0.0031(10) -0.0099(10) -0.0046(10)
C10 0.0167(12) 0.0195(12) 0.0367(13) 0.0025(10) -0.0097(10) -0.0059(10)
C11 0.0177(12) 0.0244(13) 0.0255(12) 0.0047(10) -0.0020(10) -0.0077(10)
C12 0.0197(12) 0.0231(12) 0.0187(11) 0.0008(9) -0.0044(9) -0.0043(10)
C13 0.0183(12) 0.0288(13) 0.0147(10) -0.0035(9) 0.0000(9) -0.0102(10)
C14 0.0186(11) 0.0216(12) 0.0122(10) -0.0050(9) -0.0002(9) -0.0047(9)
C15 0.0162(11) 0.0165(11) 0.0129(9) -0.0006(8) -0.0056(8) -0.0017(9)
C16 0.0148(11) 0.0163(11) 0.0144(10) -0.0011(8) -0.0050(8) -0.0038(9)
C17 0.0163(11) 0.0171(11) 0.0160(10) -0.0025(8) -0.0035(9) -0.0051(9)
C18 0.0162(11) 0.0197(12) 0.0181(10) -0.0008(9) -0.0033(9) -0.0066(9)
C19 0.0178(11) 0.0151(11) 0.0127(9) -0.0005(8) -0.0033(8) -0.0034(9)
C20 0.0210(12) 0.0190(12) 0.0134(10) 0.0004(9) -0.0018(9) -0.0060(9)
C21 0.0279(13) 0.0256(13) 0.0157(10) -0.0068(9) 0.0002(10) -0.0096(11)
C22 0.0277(13) 0.0258(13) 0.0173(11) -0.0067(9) -0.0014(10) -0.0125(11)
C23 0.0190(11) 0.0153(11) 0.0127(9) -0.0011(8) -0.0028(8) -0.0063(9)
C24 0.0153(11) 0.0175(11) 0.0136(10) 0.0002(8) -0.0029(8) -0.0041(9)
C25 0.0161(11) 0.0160(11) 0.0112(9) 0.0006(8) -0.0014(8) -0.0059(9)
C26 0.0170(11) 0.0170(11) 0.0163(10) -0.0013(9) -0.0047(9) -0.0003(9)
C27 0.0262(13) 0.0172(12) 0.0195(11) -0.0026(9) -0.0025(10) -0.0033(10)
C28 0.0281(13) 0.0224(12) 0.0148(10) -0.0033(9) -0.0025(9) -0.0133(10)
C29 0.0161(11) 0.0234(12) 0.0181(10) -0.0008(9) -0.0055(9) -0.0065(9)
C30 0.0152(11) 0.0157(11) 0.0161(10) -0.0031(8) -0.0017(8) -0.0014(9)
C31 0.0222(12) 0.0147(11) 0.0151(10) -0.0035(8) -0.0002(9) -0.0048(9)
C32 0.0230(13) 0.0362(15) 0.0187(11) 0.0063(11) -0.0024(10) 0.0007(11)
C33 0.0193(13) 0.0493(18) 0.0291(13) 0.0082(13) -0.0022(11) 0.0026(12)
C34 0.0239(13) 0.0270(14) 0.0218(12) -0.0014(10) 0.0058(10) -0.0039(11)
C35 0.0292(13) 0.0213(12) 0.0159(10) 0.0004(9) -0.0009(9) -0.0125(10)
C36 0.0253(12) 0.0220(12) 0.0177(10) -0.0009(9) -0.0063(9) -0.0092(10)

loop_
_atom_type_symbol
_atom_type_description
_atom_type_scat_dispersion_real
_atom_type_scat_dispersion_imag
_atom_type_scat_source
C C 0.0033 0.0016 'International Tables Vol C Tables 4.2.6.8 and 6.1.1.4'
H H 0.0000 0.0000 'International Tables Vol C Tables 4.2.6.8 and 6.1.1.4'
Cl Cl 0.1484 0.1585 'International Tables Vol C Tables 4.2.6.8 and 6.1.1.4'
Cu Cu 0.3201 1.2651 'International Tables Vol C Tables 4.2.6.8 and 6.1.1.4'
N N 0.0061 0.0033 'International Tables Vol C Tables 4.2.6.8 and 6.1.1.4'
O O 0.0106 0.0060 'International Tables Vol C Tables 4.2.6.8 and 6.1.1.4'
S S 0.1246 0.1234 'International Tables Vol C Tables 4.2.6.8 and 6.1.1.4'

loop_
_geom_angle_atom_site_label_1
_geom_angle_atom_site_label_2
_geom_angle_atom_site_label_3
_geom_angle
_geom_angle_site_symmetry_1
_geom_angle_site_symmetry_3
_geom_angle_publ_flag
N1 Cu1 Cl1 92.98(6) . . ?
N1 Cu1 N2 93.57(8) . . ?
N2 Cu1 Cl1 170.28(5) . . ?
N3 Cu1 Cl1 94.02(6) . . ?
N3 Cu1 N1 168.26(7) . . ?
N3 Cu1 N2 80.75(8) . . ?
O1 S1 N1 102.37(10) . . ?
O1 S1 C1 107.20(11) . . ?
O2 S1 O1 118.57(11) . . ?
O2 S1 N1 112.91(10) . . ?
O2 S1 C1 107.10(11) . . ?
N1 S1 C1 108.20(10) . . ?
O3 S2 N1 103.72(10) . . ?
O3 S2 C7 108.81(10) . . ?
O4 S2 O3 117.18(11) . . ?
O4 S2 N1 112.01(10) . . ?
O4 S2 C7 107.30(10) . . ?
N1 S2 C7 107.44(10) . . ?
S1 N1 Cu1 108.89(10) . . ?
S2 N1 Cu1 125.20(10) . . ?
S2 N1 S1 125.46(11) . . ?
C13 N2 Cu1 129.01(15) . . ?
C13 N2 C24 117.44(19) . . ?
C24 N2 Cu1 113.55(14) . . ?
C22 N3 Cu1 127.34(16) . . ?
C22 N3 C23 118.18(19) . . ?
C23 N3 Cu1 114.48(14) . . ?
C2 C1 S1 119.73(18) . . ?
C6 C1 S1 119.5(2) . . ?
C6 C1 C2 120.7(2) . . ?
C1 C2 H2 120.3 . . ?
C1 C2 C3 119.5(3) . . ?
C3 C2 H2 120.3 . . ?
C2 C3 H3 120.1 . . ?
C4 C3 C2 119.8(3) . . ?
C4 C3 H3 120.1 . . ?
C3 C4 H4 119.7 . . ?
C3 C4 C5 120.7(3) . . ?
C5 C4 H4 119.7 . . ?
C4 C5 H5 120.0 . . ?
C4 C5 C6 120.0(3) . . ?
C6 C5 H5 120.0 . . ?
C1 C6 C5 119.3(3) . . ?
C1 C6 H6 120.4 . . ?
C5 C6 H6 120.4 . . ?
C8 C7 S2 119.18(17) . . ?
C8 C7 C12 121.1(2) . . ?
C12 C7 S2 119.66(17) . . ?
C7 C8 H8 120.6 . . ?
C7 C8 C9 118.7(2) . . ?
C9 C8 H8 120.6 . . ?
C8 C9 H9 119.7 . . ?
C8 C9 C10 120.6(2) . . ?
C10 C9 H9 119.7 . . ?
C9 C10 H10 120.1 . . ?
C11 C10 C9 119.8(2) . . ?
C11 C10 H10 120.1 . . ?
C10 C11 H11 119.7 . . ?
C10 C11 C12 120.5(2) . . ?
C12 C11 H11 119.7 . . ?
C7 C12 H12 120.3 . . ?
C11 C12 C7 119.3(2) . . ?
C11 C12 H12 120.3 . . ?
N2 C13 H13 118.6 . . ?
N2 C13 C14 122.8(2) . . ?
C14 C13 H13 118.6 . . ?
C13 C14 H14 119.4 . . ?
C15 C14 C13 121.1(2) . . ?
C15 C14 H14 119.4 . . ?
C14 C15 C16 117.2(2) . . ?
C14 C15 C25 119.89(19) . . ?
C16 C15 C25 122.91(19) . . ?
C15 C16 C17 124.70(19) . . ?
C24 C16 C15 117.45(19) . . ?
C24 C16 C17 117.79(19) . . ?
C16 C17 H17 119.2 . . ?
C18 C17 C16 121.7(2) . . ?
C18 C17 H17 119.2 . . ?
C17 C18 H18 119.2 . . ?
C17 C18 C19 121.5(2) . . ?
C19 C18 H18 119.2 . . ?
C20 C19 C18 124.8(2) . . ?
C23 C19 C18 117.79(19) . . ?
C23 C19 C20 117.34(19) . . ?
C19 C20 C31 123.8(2) . . ?
C21 C20 C19 117.0(2) . . ?
C21 C20 C31 119.2(2) . . ?
C20 C21 H21 119.1 . . ?
C20 C21 C22 121.7(2) . . ?
C22 C21 H21 119.1 . . ?
N3 C22 C21 122.0(2) . . ?
N3 C22 H22 119.0 . . ?
C21 C22 H22 119.0 . . ?
N3 C23 C19 123.68(19) . . ?
N3 C23 C24 115.75(19) . . ?
C19 C23 C24 120.54(19) . . ?
N2 C24 C16 123.9(2) . . ?
N2 C24 C23 115.38(19) . . ?
C16 C24 C23 120.68(19) . . ?
C26 C25 C15 119.76(19) . . ?
C30 C25 C15 121.4(2) . . ?
C30 C25 C26 118.8(2) . . ?
C25 C26 H26 119.8 . . ?
C27 C26 C25 120.3(2) . . ?
C27 C26 H26 119.8 . . ?
C26 C27 H27 119.8 . . ?
C28 C27 C26 120.4(2) . . ?
C28 C27 H27 119.8 . . ?
C27 C28 H28 120.3 . . ?
C27 C28 C29 119.4(2) . . ?
C29 C28 H28 120.3 . . ?
C28 C29 H29 119.9 . . ?
C30 C29 C28 120.3(2) . . ?
C30 C29 H29 119.9 . . ?
C25 C30 H30 119.6 . . ?
C29 C30 C25 120.8(2) . . ?
C29 C30 H30 119.6 . . ?
C32 C31 C20 122.0(2) . . ?
C32 C31 C36 118.5(2) . . ?
C36 C31 C20 119.2(2) . . ?
C31 C32 H32 119.6 . . ?
C33 C32 C31 120.7(2) . . ?
C33 C32 H32 119.6 . . ?
C32 C33 H33 120.0 . . ?
C32 C33 C34 120.1(2) . . ?
C34 C33 H33 120.0 . . ?
C33 C34 H34 120.1 . . ?
C35 C34 C33 119.9(2) . . ?
C35 C34 H34 120.1 . . ?
C34 C35 H35 120.0 . . ?
C34 C35 C36 120.0(2) . . ?
C36 C35 H35 120.0 . . ?
C31 C36 H36 119.6 . . ?
C35 C36 C31 120.9(2) . . ?
C35 C36 H36 119.6 . . ?

loop_
_geom_bond_atom_site_label_1
_geom_bond_atom_site_label_2
_geom_bond_distance
_geom_bond_site_symmetry_2
_geom_bond_publ_flag
Cu1 Cl1 2.2266(9) . ?
Cu1 N1 2.0062(18) . ?
Cu1 N2 2.0233(19) . ?
Cu1 N3 2.001(2) . ?
S1 O1 1.4405(17) . ?
S1 O2 1.4279(18) . ?
S1 N1 1.6206(18) . ?
S1 C1 1.768(2) . ?
S2 O3 1.4337(18) . ?
S2 O4 1.4323(18) . ?
S2 N1 1.6200(19) . ?
S2 C7 1.771(2) . ?
N2 C13 1.327(3) . ?
N2 C24 1.365(3) . ?
N3 C22 1.330(3) . ?
N3 C23 1.355(3) . ?
C1 C2 1.382(3) . ?
C1 C6 1.381(3) . ?
C2 H2 0.9500 . ?
C2 C3 1.395(4) . ?
C3 H3 0.9500 . ?
C3 C4 1.374(4) . ?
C4 H4 0.9500 . ?
C4 C5 1.377(5) . ?
C5 H5 0.9500 . ?
C5 C6 1.393(4) . ?
C6 H6 0.9500 . ?
C7 C8 1.387(3) . ?
C7 C12 1.388(3) . ?
C8 H8 0.9500 . ?
C8 C9 1.388(3) . ?
C9 H9 0.9500 . ?
C9 C10 1.391(3) . ?
C10 H10 0.9500 . ?
C10 C11 1.379(3) . ?
C11 H11 0.9500 . ?
C11 C12 1.384(3) . ?
C12 H12 0.9500 . ?
C13 H13 0.9500 . ?
C13 C14 1.391(3) . ?
C14 H14 0.9500 . ?
C14 C15 1.383(3) . ?
C15 C16 1.433(3) . ?
C15 C25 1.481(3) . ?
C16 C17 1.436(3) . ?
C16 C24 1.401(3) . ?
C17 H17 0.9500 . ?
C17 C18 1.361(3) . ?
C18 H18 0.9500 . ?
C18 C19 1.432(3) . ?
C19 C20 1.430(3) . ?
C19 C23 1.408(3) . ?
C20 C21 1.380(3) . ?
C20 C31 1.484(3) . ?
C21 H21 0.9500 . ?
C21 C22 1.389(3) . ?
C22 H22 0.9500 . ?
C23 C24 1.433(3) . ?
C25 C26 1.397(3) . ?
C25 C30 1.388(3) . ?
C26 H26 0.9500 . ?
C26 C27 1.387(3) . ?
C27 H27 0.9500 . ?
C27 C28 1.385(3) . ?
C28 H28 0.9500 . ?
C28 C29 1.388(3) . ?
C29 H29 0.9500 . ?
C29 C30 1.383(3) . ?
C30 H30 0.9500 . ?
C31 C32 1.390(3) . ?
C31 C36 1.394(3) . ?
C32 H32 0.9500 . ?
C32 C33 1.384(3) . ?
C33 H33 0.9500 . ?
C33 C34 1.387(3) . ?
C34 H34 0.9500 . ?
C34 C35 1.379(4) . ?
C35 H35 0.9500 . ?
C35 C36 1.384(3) . ?
C36 H36 0.9500 . ?

loop_
_geom_torsion_atom_site_label_1
_geom_torsion_atom_site_label_2
_geom_torsion_atom_site_label_3
_geom_torsion_atom_site_label_4
_geom_torsion
_geom_torsion_site_symmetry_1
_geom_torsion_site_symmetry_2
_geom_torsion_site_symmetry_3
_geom_torsion_site_symmetry_4
_geom_torsion_publ_flag
Cu1 N2 C13 C14 -177.76(16) . . . . ?
Cu1 N2 C24 C16 179.80(16) . . . . ?
Cu1 N2 C24 C23 1.4(2) . . . . ?
Cu1 N3 C22 C21 -179.37(18) . . . . ?
Cu1 N3 C23 C19 179.04(16) . . . . ?
Cu1 N3 C23 C24 -2.7(2) . . . . ?
S1 C1 C2 C3 175.1(2) . . . . ?
S1 C1 C6 C5 -175.7(2) . . . . ?
S2 C7 C8 C9 -177.02(17) . . . . ?
S2 C7 C12 C11 177.51(17) . . . . ?
O1 S1 N1 Cu1 2.74(12) . . . . ?
O1 S1 N1 S2 -169.93(13) . . . . ?
O1 S1 C1 C2 -29.4(2) . . . . ?
O1 S1 C1 C6 147.75(19) . . . . ?
O2 S1 N1 Cu1 131.37(11) . . . . ?
O2 S1 N1 S2 -41.30(17) . . . . ?
O2 S1 C1 C2 -157.61(19) . . . . ?
O2 S1 C1 C6 19.5(2) . . . . ?
O3 S2 N1 Cu1 2.82(15) . . . . ?
O3 S2 N1 S1 174.32(13) . . . . ?
O3 S2 C7 C8 57.9(2) . . . . ?
O3 S2 C7 C12 -119.57(18) . . . . ?
O4 S2 N1 Cu1 -124.47(13) . . . . ?
O4 S2 N1 S1 47.04(17) . . . . ?
O4 S2 C7 C8 -174.42(17) . . . . ?
O4 S2 C7 C12 8.1(2) . . . . ?
N1 S1 C1 C2 80.4(2) . . . . ?
N1 S1 C1 C6 -102.5(2) . . . . ?
N1 S2 C7 C8 -53.81(19) . . . . ?
N1 S2 C7 C12 128.74(18) . . . . ?
N2 C13 C14 C15 -1.9(4) . . . . ?
N3 C23 C24 N2 0.8(3) . . . . ?
N3 C23 C24 C16 -177.57(19) . . . . ?
C1 S1 N1 Cu1 -110.26(11) . . . . ?
C1 S1 N1 S2 77.07(16) . . . . ?
C1 C2 C3 C4 0.8(4) . . . . ?
C2 C1 C6 C5 1.4(4) . . . . ?
C2 C3 C4 C5 0.9(5) . . . . ?
C3 C4 C5 C6 -1.6(4) . . . . ?
C4 C5 C6 C1 0.4(4) . . . . ?
C6 C1 C2 C3 -2.0(4) . . . . ?
C7 S2 N1 Cu1 117.94(13) . . . . ?
C7 S2 N1 S1 -70.55(15) . . . . ?
C7 C8 C9 C10 -0.8(3) . . . . ?
C8 C7 C12 C11 0.1(3) . . . . ?
C8 C9 C10 C11 0.7(3) . . . . ?
C9 C10 C11 C12 -0.1(3) . . . . ?
C10 C11 C12 C7 -0.2(3) . . . . ?
C12 C7 C8 C9 0.4(3) . . . . ?
C13 N2 C24 C16 0.8(3) . . . . ?
C13 N2 C24 C23 -177.56(19) . . . . ?
C13 C14 C15 C16 0.8(3) . . . . ?
C13 C14 C15 C25 -179.9(2) . . . . ?
C14 C15 C16 C17 178.0(2) . . . . ?
C14 C15 C16 C24 0.9(3) . . . . ?
C14 C15 C25 C26 -54.6(3) . . . . ?
C14 C15 C25 C30 122.5(2) . . . . ?
C15 C16 C17 C18 -176.3(2) . . . . ?
C15 C16 C24 N2 -1.8(3) . . . . ?
C15 C16 C24 C23 176.52(19) . . . . ?
C15 C25 C26 C27 178.78(19) . . . . ?
C15 C25 C30 C29 -177.24(19) . . . . ?
C16 C15 C25 C26 124.7(2) . . . . ?
C16 C15 C25 C30 -58.3(3) . . . . ?
C16 C17 C18 C19 -0.7(3) . . . . ?
C17 C16 C24 N2 -179.1(2) . . . . ?
C17 C16 C24 C23 -0.8(3) . . . . ?
C17 C18 C19 C20 178.3(2) . . . . ?
C17 C18 C19 C23 0.6(3) . . . . ?
C18 C19 C20 C21 -175.6(2) . . . . ?
C18 C19 C20 C31 4.4(3) . . . . ?
C18 C19 C23 N3 177.6(2) . . . . ?
C18 C19 C23 C24 -0.5(3) . . . . ?
C19 C20 C21 C22 -2.6(3) . . . . ?
C19 C20 C31 C32 55.5(3) . . . . ?
C19 C20 C31 C36 -130.8(2) . . . . ?
C19 C23 C24 N2 179.12(19) . . . . ?
C19 C23 C24 C16 0.7(3) . . . . ?
C20 C19 C23 N3 -0.4(3) . . . . ?
C20 C19 C23 C24 -178.50(19) . . . . ?
C20 C21 C22 N3 1.0(4) . . . . ?
C20 C31 C32 C33 172.2(2) . . . . ?
C20 C31 C36 C35 -173.0(2) . . . . ?
C21 C20 C31 C32 -124.5(3) . . . . ?
C21 C20 C31 C36 49.2(3) . . . . ?
C22 N3 C23 C19 -1.2(3) . . . . ?
C22 N3 C23 C24 177.0(2) . . . . ?
C23 N3 C22 C21 0.9(3) . . . . ?
C23 C19 C20 C21 2.2(3) . . . . ?
C23 C19 C20 C31 -177.8(2) . . . . ?
C24 N2 C13 C14 1.1(3) . . . . ?
C24 C16 C17 C18 0.8(3) . . . . ?
C25 C15 C16 C17 -1.3(3) . . . . ?
C25 C15 C16 C24 -178.41(19) . . . . ?
C25 C26 C27 C28 -1.7(3) . . . . ?
C26 C25 C30 C29 -0.2(3) . . . . ?
C26 C27 C28 C29 0.1(3) . . . . ?
C27 C28 C29 C30 1.4(3) . . . . ?
C28 C29 C30 C25 -1.3(3) . . . . ?
C30 C25 C26 C27 1.7(3) . . . . ?
C31 C20 C21 C22 177.5(2) . . . . ?
C31 C32 C33 C34 0.9(4) . . . . ?
C32 C31 C36 C35 0.9(3) . . . . ?
C32 C33 C34 C35 0.5(4) . . . . ?
C33 C34 C35 C36 -1.1(4) . . . . ?
C34 C35 C36 C31 0.4(4) . . . . ?
C36 C31 C32 C33 -1.6(4) . . . . ?

loop_
_platon_squeeze_void_nr
_platon_squeeze_void_average_x
_platon_squeeze_void_average_y
_platon_squeeze_void_average_z
_platon_squeeze_void_volume
_platon_squeeze_void_count_electrons
_platon_squeeze_void_content
1 0.500 1.000 0.500 154 53 ' '
